data_7035060
loop_
_publ_author_name
'Wang, Ge'
'Guino-O, Marites A'
'Glueck, David S.'
'Golen, James A.'
'Daley, Christopher J. A.'
'Rheingold, Arnold L.'

_publ_section_title
;
 Synthesis of a phosphapyracene via metal-mediated cyclization: structural
 and reactivity effects of acenaphthene precursors.
;
_journal_issue 21
_journal_name_full 'Dalton transactions (Cambridge, England : 2003)'
_journal_page_first 9943
_journal_page_last 9954
_journal_paper_doi 10.1039/c5dt00520e
_journal_volume 44
_journal_year 2015
_chemical_formula_sum 'C32 H28 B Br2 P'
_chemical_formula_weight 614.14
_chemical_name_systematic
; 
 ? 
;
_space_group_crystal_system monoclinic
_space_group_IT_number 14
_space_group_name_Hall '-P 2ybc'
_space_group_name_H-M_alt 'P 1 21/c 1'
_symmetry_space_group_name_Hall '-P 2ybc'
_symmetry_space_group_name_H-M 'P 1 21/c 1'
_atom_sites_solution_hydrogens geom
_audit_creation_method SHELXL-2013
_audit_update_record
;
2015-04-20 deposited with the CCDC.
2015-04-28 downloaded from the CCDC.
;
_cell_angle_alpha 90
_cell_angle_beta 91.709(4)
_cell_angle_gamma 90
_cell_formula_units_Z 4
_cell_length_a 21.116(3)
_cell_length_b 10.2016(12)
_cell_length_c 12.0731(13)
_cell_measurement_reflns_used 6076
_cell_measurement_temperature 100(2)
_cell_measurement_theta_max 25.10
_cell_measurement_theta_min 2.77
_cell_volume 2599.6(6)
_computing_cell_refinement 'Bruker SAINT'
_computing_data_collection 'Bruker APEX2'
_computing_data_reduction 'Bruker SAINT'
_computing_molecular_graphics 'Bruker SHELXTL'
_computing_publication_material 'Bruker SHELXTL'
_computing_structure_refinement 'SHELXL-2013 (Sheldrick, 2013)'
_computing_structure_solution 'SHELXS-97 (Sheldrick 2008)'
_diffrn_ambient_temperature 100(2)
_diffrn_measured_fraction_theta_full 1.000
_diffrn_measured_fraction_theta_max 1.000
_diffrn_measurement_device_type 'Bruker APEX-II CCD'
_diffrn_measurement_method '\f and \w scans'
_diffrn_radiation_type MoK\a
_diffrn_radiation_wavelength 0.71073
_diffrn_reflns_av_R_equivalents 0.0579
_diffrn_reflns_av_unetI/netI 0.0502
_diffrn_reflns_laue_measured_fraction_full 1.000
_diffrn_reflns_laue_measured_fraction_max 1.000
_diffrn_reflns_limit_h_max 25
_diffrn_reflns_limit_h_min -26
_diffrn_reflns_limit_k_max 12
_diffrn_reflns_limit_k_min -12
_diffrn_reflns_limit_l_max 15
_diffrn_reflns_limit_l_min -15
_diffrn_reflns_number 28486
_diffrn_reflns_point_group_measured_fraction_full 1.000
_diffrn_reflns_point_group_measured_fraction_max 1.000
_diffrn_reflns_theta_full 25.000
_diffrn_reflns_theta_max 26.392
_diffrn_reflns_theta_min 1.930
_exptl_absorpt_coefficient_mu 3.201
_exptl_absorpt_correction_T_max 0.818
_exptl_absorpt_correction_T_min 0.555
_exptl_absorpt_correction_type multi-scan
_exptl_absorpt_process_details SADABS
_exptl_crystal_colour colourless
_exptl_crystal_density_diffrn 1.569
_exptl_crystal_description BLOCK
_exptl_crystal_F_000 1240
_exptl_crystal_size_max 0.200
_exptl_crystal_size_mid 0.100
_exptl_crystal_size_min 0.060
_refine_diff_density_max 1.134
_refine_diff_density_min -0.649
_refine_diff_density_rms 0.099
_refine_ls_extinction_method none
_refine_ls_goodness_of_fit_ref 1.033
_refine_ls_hydrogen_treatment constr
_refine_ls_matrix_type full
_refine_ls_number_parameters 326
_refine_ls_number_reflns 5329
_refine_ls_number_restraints 0
_refine_ls_restrained_S_all 1.033
_refine_ls_R_factor_all 0.0634
_refine_ls_R_factor_gt 0.0420
_refine_ls_shift/su_max 0.001
_refine_ls_shift/su_mean 0.000
_refine_ls_structure_factor_coef Fsqd
_refine_ls_weighting_details 'w=1/[\s^2^(Fo^2^)+(0.0496P)^2^+3.0753P] where P=(Fo^2^+2Fc^2^)/3'
_refine_ls_weighting_scheme calc
_refine_ls_wR_factor_gt 0.0960
_refine_ls_wR_factor_ref 0.1042
_reflns_Friedel_coverage 0.000
_reflns_number_gt 4082
_reflns_number_total 5329
_reflns_threshold_expression 'I > 2\s(I)'
_cod_data_source_file c5dt00520e2.cif
_cod_data_source_block 15
_cod_depositor_comments 'Adding full bibliography for 7035053--7035062.cif.'
_cod_original_cell_volume 2599.6(5)
_cod_database_code 7035060
_shelx_space_group_comment
; 
The symmetry employed for this shelxl refinement is uniquely defined 
by the following loop, which should always be used as a source of 
symmetry information in preference to the above space-group names. 
They are only intended as comments. 
;
_shelx_estimated_absorpt_t_min 0.567
_shelx_estimated_absorpt_t_max 0.831
_shelxl_version_number 2013-3

loop_
_space_group_symop_operation_xyz
'x, y, z'
'-x, y+1/2, -z+1/2'
'-x, -y, -z'
'x, -y-1/2, z-1/2'

loop_
_atom_site_label
_atom_site_type_symbol
_atom_site_fract_x
_atom_site_fract_y
_atom_site_fract_z
_atom_site_U_iso_or_equiv
_atom_site_adp_type
_atom_site_occupancy
_atom_site_site_symmetry_order
_atom_site_calc_flag
_atom_site_refinement_flags_posn
_atom_site_refinement_flags_adp
P1 P 0.24805(4) 0.62336(9) 0.64209(7) 0.0158(2) Uani 1 1 d . .
B1 B 0.2564(2) 0.6287(4) 0.4838(3) 0.0201(9) Uani 1 1 d . .
H1AA H 0.3009 0.6157 0.4658 0.030 Uiso 1 1 calc R U
H1AB H 0.2420 0.7141 0.4556 0.030 Uiso 1 1 calc R U
H1AC H 0.2306 0.5592 0.4494 0.030 Uiso 1 1 calc R U
Br1 Br 0.34533(2) 0.92898(4) 0.54357(3) 0.02536(12) Uani 1 1 d . .
Br2 Br 0.09348(2) 0.50960(4) 0.53785(3) 0.02761(12) Uani 1 1 d . .
C1 C 0.31364(16) 0.7002(4) 0.7216(3) 0.0177(8) Uani 1 1 d . .
H1A H 0.3136 0.7954 0.7060 0.021 Uiso 1 1 calc R U
H1B H 0.3063 0.6887 0.8017 0.021 Uiso 1 1 calc R U
C2 C 0.37826(17) 0.6449(3) 0.6961(3) 0.0170(8) Uani 1 1 d . .
C3 C 0.39617(18) 0.5295(4) 0.7484(3) 0.0189(8) Uani 1 1 d . .
H3A H 0.3662 0.4895 0.7949 0.023 Uiso 1 1 calc R U
C4 C 0.45479(17) 0.4665(4) 0.7388(3) 0.0191(8) Uani 1 1 d . .
H4A H 0.4634 0.3860 0.7757 0.023 Uiso 1 1 calc R U
C5 C 0.49920(17) 0.5243(3) 0.6748(3) 0.0172(8) Uani 1 1 d . .
C6 C 0.48231(17) 0.6409(3) 0.6171(3) 0.0150(7) Uani 1 1 d . .
C7 C 0.42243(17) 0.7031(3) 0.6238(3) 0.0161(7) Uani 1 1 d . .
C8 C 0.41831(18) 0.8172(3) 0.5542(3) 0.0189(8) Uani 1 1 d . .
C9 C 0.46626(19) 0.8557(4) 0.4881(3) 0.0221(8) Uani 1 1 d . .
H9A H 0.4601 0.9309 0.4427 0.027 Uiso 1 1 calc R U
C10 C 0.52442(18) 0.7886(4) 0.4846(3) 0.0209(8) Uani 1 1 d . .
H10A H 0.5570 0.8172 0.4376 0.025 Uiso 1 1 calc R U
C11 C 0.53247(17) 0.6813(4) 0.5506(3) 0.0185(8) Uani 1 1 d . .
C12 C 0.58774(17) 0.5906(4) 0.5655(3) 0.0214(8) Uani 1 1 d . .
H12A H 0.6255 0.6385 0.5943 0.026 Uiso 1 1 calc R U
H12B H 0.5980 0.5485 0.4944 0.026 Uiso 1 1 calc R U
C13 C 0.56591(18) 0.4871(4) 0.6505(3) 0.0215(8) Uani 1 1 d . .
H13A H 0.5676 0.3978 0.6187 0.026 Uiso 1 1 calc R U
H13B H 0.5931 0.4899 0.7187 0.026 Uiso 1 1 calc R U
C14 C 0.17721(17) 0.7000(4) 0.6996(3) 0.0192(8) Uani 1 1 d . .
H14A H 0.1442 0.6317 0.7066 0.023 Uiso 1 1 calc R U
H14B H 0.1883 0.7318 0.7752 0.023 Uiso 1 1 calc R U
C15 C 0.14919(17) 0.8124(4) 0.6340(3) 0.0181(8) Uani 1 1 d . .
C16 C 0.16245(18) 0.9374(4) 0.6707(3) 0.0232(8) Uani 1 1 d . .
H16A H 0.1878 0.9466 0.7366 0.028 Uiso 1 1 calc R U
C17 C 0.14104(18) 1.0525(4) 0.6174(3) 0.0238(9) Uani 1 1 d . .
H17A H 0.1507 1.1361 0.6482 0.029 Uiso 1 1 calc R U
C18 C 0.10613(17) 1.0420(4) 0.5205(3) 0.0205(8) Uani 1 1 d . .
C19 C 0.09161(16) 0.9151(3) 0.4801(3) 0.0164(7) Uani 1 1 d . .
C20 C 0.11022(16) 0.7976(4) 0.5345(3) 0.0160(7) Uani 1 1 d . .
C21 C 0.08601(17) 0.6833(3) 0.4797(3) 0.0187(8) Uani 1 1 d . .
C22 C 0.05078(17) 0.6896(4) 0.3823(3) 0.0193(8) Uani 1 1 d . .
H22A H 0.0362 0.6104 0.3490 0.023 Uiso 1 1 calc R U
C23 C 0.03566(18) 0.8095(4) 0.3303(3) 0.0208(8) Uani 1 1 d . .
H23A H 0.0125 0.8116 0.2616 0.025 Uiso 1 1 calc R U
C24 C 0.05514(17) 0.9221(4) 0.3808(3) 0.0192(8) Uani 1 1 d . .
C25 C 0.04530(19) 1.0636(4) 0.3489(3) 0.0247(9) Uani 1 1 d . .
H25A H -0.0004 1.0843 0.3414 0.030 Uiso 1 1 calc R U
H25B H 0.0656 1.0832 0.2779 0.030 Uiso 1 1 calc R U
C26 C 0.07693(19) 1.1434(4) 0.4450(3) 0.0237(9) Uani 1 1 d . .
H26A H 0.1097 1.2032 0.4168 0.028 Uiso 1 1 calc R U
H26B H 0.0450 1.1957 0.4841 0.028 Uiso 1 1 calc R U
C27 C 0.24857(16) 0.4596(4) 0.6995(3) 0.0180(8) Uani 1 1 d . .
C28 C 0.23086(17) 0.4370(4) 0.8085(3) 0.0241(9) Uani 1 1 d . .
H28A H 0.2140 0.5065 0.8509 0.029 Uiso 1 1 calc R U
C29 C 0.23777(19) 0.3135(4) 0.8548(3) 0.0297(10) Uani 1 1 d . .
H29A H 0.2256 0.2985 0.9288 0.036 Uiso 1 1 calc R U
C30 C 0.2622(2) 0.2128(4) 0.7942(4) 0.0335(11) Uani 1 1 d . .
H30A H 0.2669 0.1284 0.8265 0.040 Uiso 1 1 calc R U
C31 C 0.28006(19) 0.2334(4) 0.6860(4) 0.0301(10) Uani 1 1 d . .
H31A H 0.2974 0.1635 0.6446 0.036 Uiso 1 1 calc R U
C32 C 0.27253(18) 0.3564(4) 0.6385(3) 0.0233(9) Uani 1 1 d . .
H32A H 0.2838 0.3701 0.5638 0.028 Uiso 1 1 calc R U

loop_
_atom_site_aniso_label
_atom_site_aniso_U_11
_atom_site_aniso_U_22
_atom_site_aniso_U_33
_atom_site_aniso_U_23
_atom_site_aniso_U_13
_atom_site_aniso_U_12
P1 0.0160(5) 0.0193(5) 0.0121(4) 0.0007(4) -0.0012(4) 0.0022(4)
B1 0.019(2) 0.028(2) 0.013(2) -0.0007(19) -0.0017(17) -0.0001(18)
Br1 0.0294(2) 0.0196(2) 0.0269(2) 0.00154(17) -0.00273(16) 0.00672(16)
Br2 0.0301(2) 0.0180(2) 0.0345(2) 0.00296(17) -0.00339(18) -0.00171(16)
C1 0.020(2) 0.0200(18) 0.0131(17) -0.0027(15) -0.0022(15) 0.0024(15)
C2 0.021(2) 0.0178(18) 0.0124(17) -0.0039(15) -0.0042(14) 0.0020(15)
C3 0.0193(19) 0.0242(19) 0.0130(18) -0.0003(15) -0.0034(15) -0.0014(15)
C4 0.023(2) 0.0183(18) 0.0160(19) 0.0040(15) -0.0063(15) 0.0036(15)
C5 0.0197(19) 0.0186(18) 0.0130(17) -0.0051(15) -0.0058(15) 0.0001(15)
C6 0.0197(19) 0.0133(17) 0.0120(17) -0.0047(14) -0.0017(14) -0.0015(14)
C7 0.0217(19) 0.0146(17) 0.0116(17) -0.0055(15) -0.0047(14) -0.0026(15)
C8 0.022(2) 0.0153(18) 0.0183(19) -0.0048(15) -0.0083(15) 0.0039(15)
C9 0.031(2) 0.0156(18) 0.020(2) -0.0001(16) -0.0052(17) -0.0048(16)
C10 0.025(2) 0.0185(19) 0.0191(19) -0.0011(16) -0.0022(16) -0.0087(16)
C11 0.0208(19) 0.0196(19) 0.0148(18) -0.0060(16) -0.0046(15) -0.0041(15)
C12 0.019(2) 0.023(2) 0.022(2) -0.0059(17) -0.0021(16) -0.0033(15)
C13 0.021(2) 0.024(2) 0.0191(19) -0.0022(17) -0.0053(16) 0.0028(16)
C14 0.0171(19) 0.0241(19) 0.0165(18) -0.0004(16) 0.0005(15) 0.0012(16)
C15 0.0176(19) 0.0196(18) 0.0171(18) 0.0004(16) 0.0011(15) 0.0018(15)
C16 0.023(2) 0.026(2) 0.021(2) -0.0028(17) -0.0026(16) -0.0006(17)
C17 0.025(2) 0.0195(19) 0.027(2) -0.0065(17) 0.0001(17) -0.0033(16)
C18 0.020(2) 0.0189(18) 0.022(2) -0.0019(16) 0.0032(16) 0.0014(15)
C19 0.0145(18) 0.0198(18) 0.0150(18) 0.0000(15) 0.0030(14) 0.0028(14)
C20 0.0132(17) 0.0189(18) 0.0160(18) 0.0018(15) 0.0033(14) 0.0026(14)
C21 0.020(2) 0.0150(18) 0.0209(19) 0.0010(16) 0.0017(15) 0.0018(15)
C22 0.020(2) 0.0198(19) 0.0181(19) -0.0045(16) 0.0006(15) -0.0030(15)
C23 0.021(2) 0.028(2) 0.0133(18) -0.0027(16) -0.0025(15) -0.0004(16)
C24 0.0187(19) 0.024(2) 0.0155(18) 0.0041(16) 0.0044(15) 0.0042(16)
C25 0.026(2) 0.026(2) 0.021(2) 0.0045(17) 0.0030(16) 0.0059(17)
C26 0.025(2) 0.0190(19) 0.028(2) 0.0021(17) 0.0034(17) 0.0049(16)
C27 0.0127(18) 0.0187(18) 0.022(2) 0.0028(16) -0.0030(15) 0.0008(14)
C28 0.019(2) 0.029(2) 0.024(2) 0.0066(18) -0.0026(16) 0.0035(17)
C29 0.026(2) 0.034(2) 0.028(2) 0.015(2) -0.0061(18) -0.0010(18)
C30 0.028(2) 0.025(2) 0.046(3) 0.014(2) -0.017(2) -0.0070(18)
C31 0.027(2) 0.020(2) 0.043(3) -0.0064(19) -0.009(2) -0.0010(17)
C32 0.024(2) 0.0208(19) 0.024(2) -0.0021(17) -0.0061(16) -0.0027(16)

loop_
_atom_type_symbol
_atom_type_description
_atom_type_scat_dispersion_real
_atom_type_scat_dispersion_imag
_atom_type_scat_source
C C 0.0033 0.0016 'International Tables Vol C Tables 4.2.6.8 and 6.1.1.4'
H H 0.0000 0.0000 'International Tables Vol C Tables 4.2.6.8 and 6.1.1.4'
B B 0.0013 0.0007 'International Tables Vol C Tables 4.2.6.8 and 6.1.1.4'
P P 0.1023 0.0942 'International Tables Vol C Tables 4.2.6.8 and 6.1.1.4'
Br Br -0.2901 2.4595 'International Tables Vol C Tables 4.2.6.8 and 6.1.1.4'

loop_
_geom_angle_atom_site_label_1
_geom_angle_atom_site_label_2
_geom_angle_atom_site_label_3
_geom_angle
C27 P1 C1 101.40(16)
C27 P1 C14 104.07(17)
C1 P1 C14 103.28(17)
C27 P1 B1 114.03(19)
C1 P1 B1 114.62(18)
C14 P1 B1 117.52(18)
P1 B1 H1AA 109.5
P1 B1 H1AB 109.5
H1AA B1 H1AB 109.5
P1 B1 H1AC 109.5
H1AA B1 H1AC 109.5
H1AB B1 H1AC 109.5
C2 C1 P1 113.8(2)
C2 C1 H1A 108.8
P1 C1 H1A 108.8
C2 C1 H1B 108.8
P1 C1 H1B 108.8
H1A C1 H1B 107.7
C3 C2 C7 117.3(3)
C3 C2 C1 117.3(3)
C7 C2 C1 125.3(3)
C2 C3 C4 125.6(4)
C2 C3 H3A 117.2
C4 C3 H3A 117.2
C5 C4 C3 118.2(3)
C5 C4 H4A 120.9
C3 C4 H4A 120.9
C4 C5 C6 118.2(3)
C4 C5 C13 131.9(3)
C6 C5 C13 109.9(3)
C11 C6 C5 110.1(3)
C11 C6 C7 126.0(3)
C5 C6 C7 123.9(3)
C6 C7 C2 116.6(3)
C6 C7 C8 111.6(3)
C2 C7 C8 131.8(3)
C9 C8 C7 122.8(3)
C9 C8 Br1 113.5(3)
C7 C8 Br1 123.7(3)
C8 C9 C10 122.8(4)
C8 C9 H9A 118.6
C10 C9 H9A 118.6
C11 C10 C9 117.8(4)
C11 C10 H10A 121.1
C9 C10 H10A 121.1
C10 C11 C6 119.1(3)
C10 C11 C12 130.6(4)
C6 C11 C12 110.3(3)
C11 C12 C13 104.7(3)
C11 C12 H12A 110.8
C13 C12 H12A 110.8
C11 C12 H12B 110.8
C13 C12 H12B 110.8
H12A C12 H12B 108.9
C5 C13 C12 104.9(3)
C5 C13 H13A 110.8
C12 C13 H13A 110.8
C5 C13 H13B 110.8
C12 C13 H13B 110.8
H13A C13 H13B 108.8
C15 C14 P1 115.8(3)
C15 C14 H14A 108.3
P1 C14 H14A 108.3
C15 C14 H14B 108.3
P1 C14 H14B 108.3
H14A C14 H14B 107.4
C16 C15 C20 118.1(3)
C16 C15 C14 117.6(3)
C20 C15 C14 124.3(3)
C15 C16 C17 124.5(3)
C15 C16 H16A 117.8
C17 C16 H16A 117.8
C18 C17 C16 118.9(3)
C18 C17 H17A 120.5
C16 C17 H17A 120.5
C17 C18 C19 118.2(3)
C17 C18 C26 131.8(3)
C19 C18 C26 109.9(3)
C24 C19 C18 110.8(3)
C24 C19 C20 125.1(3)
C18 C19 C20 124.1(3)
C19 C20 C21 112.7(3)
C19 C20 C15 116.1(3)
C21 C20 C15 131.1(3)
C22 C21 C20 122.3(3)
C22 C21 Br2 113.2(3)
C20 C21 Br2 124.3(3)
C21 C22 C23 122.2(3)
C21 C22 H22A 118.9
C23 C22 H22A 118.9
C24 C23 C22 118.2(3)
C24 C23 H23A 120.9
C22 C23 H23A 120.9
C23 C24 C19 119.3(3)
C23 C24 C25 131.1(3)
C19 C24 C25 109.5(3)
C24 C25 C26 105.0(3)
C24 C25 H25A 110.7
C26 C25 H25A 110.7
C24 C25 H25B 110.7
C26 C25 H25B 110.7
H25A C25 H25B 108.8
C18 C26 C25 104.6(3)
C18 C26 H26A 110.8
C25 C26 H26A 110.8
C18 C26 H26B 110.8
C25 C26 H26B 110.8
H26A C26 H26B 108.9
C32 C27 C28 119.1(3)
C32 C27 P1 119.7(3)
C28 C27 P1 121.0(3)
C29 C28 C27 120.2(4)
C29 C28 H28A 119.9
C27 C28 H28A 119.9
C30 C29 C28 120.2(4)
C30 C29 H29A 119.9
C28 C29 H29A 119.9
C29 C30 C31 120.5(4)
C29 C30 H30A 119.8
C31 C30 H30A 119.8
C30 C31 C32 119.7(4)
C30 C31 H31A 120.2
C32 C31 H31A 120.2
C31 C32 C27 120.4(4)
C31 C32 H32A 119.8
C27 C32 H32A 119.8

loop_
_geom_bond_atom_site_label_1
_geom_bond_atom_site_label_2
_geom_bond_distance
P1 C27 1.808(4)
P1 C1 1.837(4)
P1 C14 1.842(4)
P1 B1 1.925(4)
B1 H1AA 0.9800
B1 H1AB 0.9800
B1 H1AC 0.9800
Br1 C8 1.918(4)
Br2 C21 1.911(4)
C1 C2 1.517(5)
C1 H1A 0.9900
C1 H1B 0.9900
C2 C3 1.383(5)
C2 C7 1.426(5)
C3 C4 1.403(5)
C3 H3A 0.9500
C4 C5 1.366(5)
C4 H4A 0.9500
C5 C6 1.418(5)
C5 C13 1.496(5)
C6 C11 1.409(5)
C6 C7 1.420(5)
C7 C8 1.437(5)
C8 C9 1.365(5)
C9 C10 1.408(5)
C9 H9A 0.9500
C10 C11 1.362(5)
C10 H10A 0.9500
C11 C12 1.496(5)
C12 C13 1.552(5)
C12 H12A 0.9900
C12 H12B 0.9900
C13 H13A 0.9900
C13 H13B 0.9900
C14 C15 1.505(5)
C14 H14A 0.9900
C14 H14B 0.9900
C15 C16 1.376(5)
C15 C20 1.444(5)
C16 C17 1.407(5)
C16 H16A 0.9500
C17 C18 1.368(5)
C17 H17A 0.9500
C18 C19 1.414(5)
C18 C26 1.499(5)
C19 C24 1.407(5)
C19 C20 1.417(5)
C20 C21 1.428(5)
C21 C22 1.374(5)
C22 C23 1.407(5)
C22 H22A 0.9500
C23 C24 1.359(5)
C23 H23A 0.9500
C24 C25 1.506(5)
C25 C26 1.552(5)
C25 H25A 0.9900
C25 H25B 0.9900
C26 H26A 0.9900
C26 H26B 0.9900
C27 C32 1.389(5)
C27 C28 1.397(5)
C28 C29 1.384(5)
C28 H28A 0.9500
C29 C30 1.370(6)
C29 H29A 0.9500
C30 C31 1.386(6)
C30 H30A 0.9500
C31 C32 1.387(6)
C31 H31A 0.9500
C32 H32A 0.9500

loop_
_geom_torsion_atom_site_label_1
_geom_torsion_atom_site_label_2
_geom_torsion_atom_site_label_3
_geom_torsion_atom_site_label_4
_geom_torsion
C27 P1 C1 C2 67.7(3)
C14 P1 C1 C2 175.3(3)
B1 P1 C1 C2 -55.6(3)
P1 C1 C2 C3 -81.7(3)
P1 C1 C2 C7 99.4(4)
C7 C2 C3 C4 1.7(5)
C1 C2 C3 C4 -177.3(3)
C2 C3 C4 C5 1.8(5)
C3 C4 C5 C6 -3.3(5)
C3 C4 C5 C13 177.5(4)
C4 C5 C6 C11 -176.4(3)
C13 C5 C6 C11 3.0(4)
C4 C5 C6 C7 1.6(5)
C13 C5 C6 C7 -179.0(3)
C11 C6 C7 C2 179.5(3)
C5 C6 C7 C2 1.9(5)
C11 C6 C7 C8 -0.8(5)
C5 C6 C7 C8 -178.4(3)
C3 C2 C7 C6 -3.4(5)
C1 C2 C7 C6 175.6(3)
C3 C2 C7 C8 177.0(3)
C1 C2 C7 C8 -4.1(6)
C6 C7 C8 C9 1.9(5)
C2 C7 C8 C9 -178.4(4)
C6 C7 C8 Br1 -178.7(2)
C2 C7 C8 Br1 0.9(5)
C7 C8 C9 C10 -1.6(5)
Br1 C8 C9 C10 179.0(3)
C8 C9 C10 C11 -0.2(5)
C9 C10 C11 C6 1.4(5)
C9 C10 C11 C12 180.0(3)
C5 C6 C11 C10 177.1(3)
C7 C6 C11 C10 -0.9(5)
C5 C6 C11 C12 -1.8(4)
C7 C6 C11 C12 -179.8(3)
C10 C11 C12 C13 -178.7(4)
C6 C11 C12 C13 0.0(4)
C4 C5 C13 C12 176.4(4)
C6 C5 C13 C12 -2.9(4)
C11 C12 C13 C5 1.7(4)
C27 P1 C14 C15 -156.0(3)
C1 P1 C14 C15 98.5(3)
B1 P1 C14 C15 -28.8(4)
P1 C14 C15 C16 -101.1(4)
P1 C14 C15 C20 78.0(4)
C20 C15 C16 C17 -0.6(6)
C14 C15 C16 C17 178.6(4)
C15 C16 C17 C18 -2.0(6)
C16 C17 C18 C19 1.8(6)
C16 C17 C18 C26 180.0(4)
C17 C18 C19 C24 179.4(3)
C26 C18 C19 C24 0.9(4)
C17 C18 C19 C20 0.9(6)
C26 C18 C19 C20 -177.6(3)
C24 C19 C20 C21 -2.1(5)
C18 C19 C20 C21 176.2(3)
C24 C19 C20 C15 178.3(3)
C18 C19 C20 C15 -3.4(5)
C16 C15 C20 C19 3.1(5)
C14 C15 C20 C19 -176.0(3)
C16 C15 C20 C21 -176.4(4)
C14 C15 C20 C21 4.5(6)
C19 C20 C21 C22 2.5(5)
C15 C20 C21 C22 -177.9(4)
C19 C20 C21 Br2 -172.8(3)
C15 C20 C21 Br2 6.8(6)
C20 C21 C22 C23 -0.6(6)
Br2 C21 C22 C23 175.2(3)
C21 C22 C23 C24 -2.1(6)
C22 C23 C24 C19 2.6(5)
C22 C23 C24 C25 -178.1(4)
C18 C19 C24 C23 -179.0(3)
C20 C19 C24 C23 -0.4(6)
C18 C19 C24 C25 1.6(4)
C20 C19 C24 C25 -179.9(3)
C23 C24 C25 C26 177.3(4)
C19 C24 C25 C26 -3.3(4)
C17 C18 C26 C25 178.8(4)
C19 C18 C26 C25 -2.9(4)
C24 C25 C26 C18 3.7(4)
C1 P1 C27 C32 -105.1(3)
C14 P1 C27 C32 147.9(3)
B1 P1 C27 C32 18.6(4)
C1 P1 C27 C28 68.7(3)
C14 P1 C27 C28 -38.2(3)
B1 P1 C27 C28 -167.5(3)
C32 C27 C28 C29 0.6(5)
P1 C27 C28 C29 -173.3(3)
C27 C28 C29 C30 0.2(6)
C28 C29 C30 C31 -0.1(6)
C29 C30 C31 C32 -0.7(6)
C30 C31 C32 C27 1.5(6)
C28 C27 C32 C31 -1.4(5)
P1 C27 C32 C31 172.5(3)
